data_7157526
loop_
_publ_author_name
'You, Yong'
'Quan, Bao-Xue'
'Wang, Zhen-Hua'
'Zhao, Jian-Qiang'
'Yuan, Wei-Cheng'

_publ_section_title
;
 Divergent synthesis of oxindole derivatives via controllable reactions of
 isatin-derived para-quinone methides with sulfur ylides.
;
_journal_issue 24
_journal_name_full 'Organic &amp; biomolecular chemistry'
_journal_page_first 4560
_journal_page_last 4565
_journal_paper_doi 10.1039/d0ob00979b
_journal_volume 18
_journal_year 2020
_chemical_formula_moiety 'C31 H33 N O3'
_chemical_formula_sum 'C31 H33 N O3'
_chemical_formula_weight 467.58
_space_group_crystal_system triclinic
_space_group_IT_number 2
_space_group_name_Hall '-P 1'
_space_group_name_H-M_alt 'P -1'
_atom_sites_solution_hydrogens geom
_audit_update_record
;
2020-04-29 deposited with the CCDC.	2020-05-28 downloaded from the CCDC.
;
_cell_angle_alpha 83.6440(10)
_cell_angle_beta 83.3400(10)
_cell_angle_gamma 62.8550(10)
_cell_formula_units_Z 2
_cell_length_a 9.4791(2)
_cell_length_b 9.7988(2)
_cell_length_c 15.5180(4)
_cell_measurement_reflns_used 9927
_cell_measurement_temperature 100.(2)
_cell_measurement_theta_max 72.2312
_cell_measurement_theta_min 2.8731
_cell_volume 1271.23(5)
_computing_cell_refinement 'SAINT V8.38A (Bruker AXS Inc., 2017)'
_computing_data_collection 'Bruker Instrument Service vV6.2.9'
_computing_data_reduction 'SAINT V8.38A (Bruker AXS Inc., 2017)'
_computing_molecular_graphics 'shelXle (C.B. Huebschle, rev 882)'
_computing_structure_refinement 'SHELXL-2017/1 (Sheldrick, 2017)'
_computing_structure_solution 'SHELXT 2014/5 (Sheldrick, 2014)'
_diffrn_ambient_temperature 100.(2)
_diffrn_detector_area_resol_mean 7.3910
_diffrn_measured_fraction_theta_full 0.985
_diffrn_measured_fraction_theta_max 0.985
_diffrn_measurement_device_type 'Bruker D8 QUEST PHOTON II'
_diffrn_radiation_monochromator 'Helixos MX multilayer Optic'
_diffrn_radiation_type 'Cu K\a'
_diffrn_radiation_wavelength 1.54178
_diffrn_reflns_av_R_equivalents 0.0279
_diffrn_reflns_av_unetI/netI 0.0234
_diffrn_reflns_limit_h_max 10
_diffrn_reflns_limit_h_min -11
_diffrn_reflns_limit_k_max 12
_diffrn_reflns_limit_k_min -12
_diffrn_reflns_limit_l_max 19
_diffrn_reflns_limit_l_min -19
_diffrn_reflns_number 22434
_diffrn_reflns_theta_full 72.33
_diffrn_reflns_theta_max 72.33
_diffrn_reflns_theta_min 2.87
_diffrn_source 'Ius Diamond'
_diffrn_source_type Microfocus
_exptl_absorpt_coefficient_mu 0.613
_exptl_absorpt_correction_T_max 0.86
_exptl_absorpt_correction_T_min 0.76
_exptl_absorpt_correction_type multi-scan
_exptl_absorpt_process_details
;
SADABS-2016/2 - Bruker AXS area detector scaling and absorption correction
;
_exptl_crystal_colour 'clear light yellow'
_exptl_crystal_density_diffrn 1.222
_exptl_crystal_density_method 'not measured'
_exptl_crystal_description block
_exptl_crystal_F_000 500
_exptl_crystal_size_max 0.360
_exptl_crystal_size_mid 0.290
_exptl_crystal_size_min 0.260
_refine_diff_density_max 0.284
_refine_diff_density_min -0.211
_refine_ls_extinction_method none
_refine_ls_goodness_of_fit_ref 1.044
_refine_ls_hydrogen_treatment mixed
_refine_ls_matrix_type full
_refine_ls_number_parameters 325
_refine_ls_number_reflns 4956
_refine_ls_number_restraints 0
_refine_ls_restrained_S_all 1.044
_refine_ls_R_factor_all 0.0403
_refine_ls_R_factor_gt 0.0389
_refine_ls_shift/su_max 0.001
_refine_ls_shift/su_mean 0.000
_refine_ls_structure_factor_coef Fsqd
_refine_ls_weighting_details 'w=1/[\s^2^(Fo^2^)+(0.0384P)^2^+0.5568P] where P=(Fo^2^+2Fc^2^)/3'
_refine_ls_weighting_scheme calc
_refine_ls_wR_factor_gt 0.0931
_refine_ls_wR_factor_ref 0.0940
_reflns_number_gt 4772
_reflns_number_total 4956
_reflns_threshold_expression 'I > 2\s(I)'
_cod_data_source_file d0ob00979b2.cif
_cod_data_source_block yy1
_cod_depositor_comments
;
The following automatic conversions were performed:

data item '_exptl_absorpt_correction_type' value 'Multi-Scan' was
changed to 'multi-scan' in accordance with the
/home/data/users/saulius/crontab/automatic-downloads/rss-feeds/RSC/lib/dictionaries/cif_core.dic
dictionary named 'cif_core.dic' version 2.4.2 last updated on
2011-04-26.

Automatic conversion script
Id: cif_fix_values 7556 2019-12-06 15:28:31Z antanas 

 Adding full bibliography for 7157525--7157526.cif.
;
_cod_database_code 7157526

loop_
_space_group_symop_operation_xyz
'x, y, z'
'-x, -y, -z'

loop_
_atom_site_type_symbol
_atom_site_label
_atom_site_fract_x
_atom_site_fract_y
_atom_site_fract_z
_atom_site_U_iso_or_equiv
_atom_site_adp_type
_atom_site_calc_flag
_atom_site_refinement_flags_adp
_atom_site_refinement_flags_occupancy
_atom_site_refinement_flags_posn
_atom_site_occupancy
_atom_site_disorder_assembly
_atom_site_disorder_group
O O1 0.78880(9) 0.26142(9) 0.32282(5) 0.02230(19) Uani d . . . 1 . .
O O2 0.47490(10) 0.31359(9) 0.23295(5) 0.02254(19) Uani d . . . 1 . .
O O3 -0.07846(9) 1.05767(9) 0.19456(6) 0.02001(18) Uani d . . . 1 . .
H H3A -0.1073(12) 1.1235(15) 0.2341(10) 0.03 Uiso calc U . R 1 . .
N N1 0.77219(11) 0.40412(11) 0.43515(6) 0.0197(2) Uani d . . . 1 . .
C C1 -0.21870(14) 0.89513(14) 0.32890(8) 0.0241(3) Uani d . . . 1 . .
H H4 -0.247506 1.001591 0.307136 0.036 Uiso calc U . R 1 . .
H H1 -0.164966 0.872926 0.382671 0.036 Uiso calc U . R 1 . .
H H3 -0.315037 0.880709 0.3406 0.036 Uiso calc U . R 1 . .
C C2 -0.10643(12) 0.78530(12) 0.26016(7) 0.0171(2) Uani d . . . 1 . .
C C3 0.05261(12) 0.79430(12) 0.24643(7) 0.0144(2) Uani d . . . 1 . .
C C4 0.19516(12) 0.66497(12) 0.26311(7) 0.0145(2) Uani d . . . 1 . .
H H19 0.193626 0.569918 0.281641 0.017 Uiso calc U . R 1 . .
C C5 0.33961(12) 0.67188(12) 0.25325(7) 0.0148(2) Uani d . . . 1 . .
C C6 0.48792(12) 0.53219(12) 0.27512(7) 0.0145(2) Uani d . . . 1 . .
C C7 0.57210(12) 0.52002(12) 0.34179(7) 0.0150(2) Uani d . . . 1 . .
C C8 0.54452(13) 0.62575(13) 0.40901(7) 0.0166(2) Uani d . . . 1 . .
C C9 0.66899(14) 0.55056(13) 0.46409(7) 0.0190(2) Uani d . . . 1 . .
C C10 0.68074(16) 0.61744(15) 0.53517(8) 0.0266(3) Uani d . . . 1 . .
H H8 0.766394 0.564916 0.571497 0.032 Uiso calc U . R 1 . .
C C11 0.56258(18) 0.76443(15) 0.55153(8) 0.0292(3) Uani d . . . 1 . .
H H2 0.5673 0.81314 0.60001 0.035 Uiso calc U . R 1 . .
C C12 -0.18498(14) 0.82415(14) 0.17373(8) 0.0229(2) Uani d . . . 1 . .
H H7 -0.11169 0.754776 0.130324 0.034 Uiso calc U . R 1 . .
H H6 -0.210666 0.930619 0.153409 0.034 Uiso calc U . R 1 . .
H H5 -0.282718 0.811837 0.182311 0.034 Uiso calc U . R 1 . .
C C13 0.06059(12) 0.93160(12) 0.21499(7) 0.0152(2) Uani d . . . 1 . .
C C14 0.20673(13) 0.93892(12) 0.19779(7) 0.0158(2) Uani d . . . 1 . .
C C15 0.34395(12) 0.80793(12) 0.22037(7) 0.0161(2) Uani d . . . 1 . .
H H20 0.443017 0.811745 0.213107 0.019 Uiso calc U . R 1 . .
C C16 0.72167(12) 0.37877(12) 0.36240(7) 0.0165(2) Uani d . . . 1 . .
C C17 0.43820(16) 0.84079(15) 0.49824(8) 0.0268(3) Uani d . . . 1 . .
H H9 0.358903 0.941078 0.510713 0.032 Uiso calc U . R 1 . .
C C18 0.42760(14) 0.77254(13) 0.42638(7) 0.0210(2) Uani d . . . 1 . .
H H10 0.342008 0.825525 0.39005 0.025 Uiso calc U . R 1 . .
C C19 0.91278(15) 0.29388(15) 0.47707(9) 0.0293(3) Uani d . . . 1 . .
H H13 0.96131 0.198498 0.44681 0.044 Uiso calc U . R 1 . .
H H11 0.883112 0.272349 0.537806 0.044 Uiso calc U . R 1 . .
H H12 0.989024 0.336194 0.474971 0.044 Uiso calc U . R 1 . .
C C20 0.53147(12) 0.40324(12) 0.21580(7) 0.0159(2) Uani d . . . 1 . .
C C21 0.62584(12) 0.40712(12) 0.13239(7) 0.0158(2) Uani d . . . 1 . .
C C22 0.69785(13) 0.50433(13) 0.11798(7) 0.0193(2) Uani d . . . 1 . .
H H14 0.693573 0.564473 0.163111 0.023 Uiso calc U . R 1 . .
C C23 0.77609(14) 0.51375(14) 0.03770(8) 0.0240(3) Uani d . . . 1 . .
H H18 0.825965 0.579586 0.028109 0.029 Uiso calc U . R 1 . .
C C24 0.78113(14) 0.42688(14) -0.02827(8) 0.0242(3) Uani d . . . 1 . .
H H15 0.832003 0.435448 -0.083629 0.029 Uiso calc U . R 1 . .
C C25 0.71226(14) 0.32745(14) -0.01388(8) 0.0233(3) Uani d . . . 1 . .
H H16 0.717842 0.266653 -0.058982 0.028 Uiso calc U . R 1 . .
C C26 0.63523(13) 0.31676(13) 0.06634(7) 0.0195(2) Uani d . . . 1 . .
H H17 0.588869 0.247991 0.076349 0.023 Uiso calc U . R 1 . .
C C27 0.21767(13) 1.08120(13) 0.15073(8) 0.0216(2) Uani d . . . 1 . .
C C28 0.14629(17) 1.11355(16) 0.06211(9) 0.0325(3) Uani d . . . 1 . .
H H22 0.152592 1.203893 0.03158 0.049 Uiso calc U . R 1 . .
H H23 0.034823 1.132976 0.071191 0.049 Uiso calc U . R 1 . .
H H21 0.206043 1.024374 0.027168 0.049 Uiso calc U . R 1 . .
C C29 0.13226(16) 1.22252(14) 0.20458(10) 0.0327(3) Uani d . . . 1 . .
H H24 0.172642 1.197346 0.262526 0.049 Uiso calc U . R 1 . .
H H25 0.01779 1.253531 0.210063 0.049 Uiso calc U . R 1 . .
H H26 0.151715 1.307081 0.175609 0.049 Uiso calc U . R 1 . .
C C30 0.39063(15) 1.05424(14) 0.13249(9) 0.0285(3) Uani d . . . 1 . .
H H27 0.39333 1.144755 0.099984 0.043 Uiso calc U . R 1 . .
H H29 0.449927 0.964169 0.098181 0.043 Uiso calc U . R 1 . .
H H28 0.439171 1.036575 0.187659 0.043 Uiso calc U . R 1 . .
C C31 -0.08260(14) 0.62297(13) 0.29265(8) 0.0226(2) Uani d . . . 1 . .
H H30 -0.18545 0.620397 0.299002 0.034 Uiso calc U . R 1 . .
H H31 -0.036214 0.595487 0.349027 0.034 Uiso calc U . R 1 . .
H H32 -0.010936 0.549405 0.250647 0.034 Uiso calc U . R 1 . .

loop_
_atom_site_aniso_label
_atom_site_aniso_U_11
_atom_site_aniso_U_22
_atom_site_aniso_U_33
_atom_site_aniso_U_12
_atom_site_aniso_U_13
_atom_site_aniso_U_23
O1 0.0179(4) 0.0178(4) 0.0261(4) -0.0036(3) -0.0004(3) -0.0032(3)
O2 0.0261(4) 0.0214(4) 0.0256(4) -0.0155(4) 0.0010(3) -0.0037(3)
O3 0.0134(4) 0.0148(4) 0.0285(4) -0.0027(3) -0.0033(3) -0.0030(3)
N1 0.0189(5) 0.0210(5) 0.0202(5) -0.0099(4) -0.0056(4) 0.0032(4)
C1 0.0174(5) 0.0246(6) 0.0288(6) -0.0090(5) 0.0071(5) -0.0077(5)
C2 0.0121(5) 0.0172(5) 0.0221(5) -0.0068(4) 0.0014(4) -0.0036(4)
C3 0.0126(5) 0.0172(5) 0.0139(5) -0.0067(4) 0.0006(4) -0.0040(4)
C4 0.0155(5) 0.0148(5) 0.0140(5) -0.0076(4) 0.0000(4) -0.0014(4)
C5 0.0131(5) 0.0155(5) 0.0149(5) -0.0053(4) -0.0008(4) -0.0030(4)
C6 0.0122(5) 0.0150(5) 0.0167(5) -0.0072(4) 0.0019(4) -0.0009(4)
C7 0.0130(5) 0.0150(5) 0.0171(5) -0.0070(4) 0.0017(4) -0.0011(4)
C8 0.0180(5) 0.0207(5) 0.0147(5) -0.0126(4) 0.0021(4) -0.0010(4)
C9 0.0221(6) 0.0223(6) 0.0168(5) -0.0145(5) 0.0000(4) 0.0014(4)
C10 0.0380(7) 0.0343(7) 0.0173(6) -0.0247(6) -0.0067(5) 0.0031(5)
C11 0.0489(8) 0.0339(7) 0.0163(6) -0.0288(6) 0.0026(5) -0.0057(5)
C12 0.0166(5) 0.0262(6) 0.0286(6) -0.0110(5) -0.0046(5) -0.0029(5)
C13 0.0125(5) 0.0144(5) 0.0165(5) -0.0037(4) -0.0014(4) -0.0033(4)
C14 0.0156(5) 0.0141(5) 0.0182(5) -0.0068(4) -0.0002(4) -0.0036(4)
C15 0.0126(5) 0.0171(5) 0.0197(5) -0.0073(4) -0.0006(4) -0.0037(4)
C16 0.0140(5) 0.0185(5) 0.0176(5) -0.0086(4) 0.0000(4) 0.0016(4)
C17 0.0354(7) 0.0253(6) 0.0225(6) -0.0170(5) 0.0086(5) -0.0087(5)
C18 0.0217(6) 0.0218(6) 0.0205(6) -0.0113(5) 0.0043(4) -0.0045(4)
C19 0.0252(6) 0.0315(7) 0.0303(7) -0.0115(5) -0.0128(5) 0.0073(5)
C20 0.0127(5) 0.0145(5) 0.0192(5) -0.0045(4) -0.0048(4) -0.0001(4)
C21 0.0126(5) 0.0138(5) 0.0180(5) -0.0029(4) -0.0030(4) -0.0006(4)
C22 0.0195(5) 0.0180(5) 0.0204(5) -0.0080(4) -0.0004(4) -0.0041(4)
C23 0.0238(6) 0.0216(6) 0.0264(6) -0.0112(5) 0.0027(5) -0.0009(5)
C24 0.0224(6) 0.0241(6) 0.0184(5) -0.0050(5) 0.0025(4) -0.0008(4)
C25 0.0233(6) 0.0218(6) 0.0197(6) -0.0045(5) -0.0026(4) -0.0063(4)
C26 0.0176(5) 0.0167(5) 0.0231(6) -0.0057(4) -0.0037(4) -0.0038(4)
C27 0.0168(5) 0.0144(5) 0.0332(6) -0.0074(4) 0.0001(5) 0.0003(5)
C28 0.0348(7) 0.0283(7) 0.0353(7) -0.0171(6) -0.0076(6) 0.0129(5)
C29 0.0270(6) 0.0179(6) 0.0545(9) -0.0122(5) 0.0072(6) -0.0088(6)
C30 0.0200(6) 0.0194(6) 0.0456(8) -0.0108(5) 0.0031(5) 0.0025(5)
C31 0.0159(5) 0.0210(6) 0.0323(6) -0.0105(5) 0.0015(5) -0.0009(5)

loop_
_atom_type_symbol
_atom_type_description
_atom_type_scat_dispersion_real
_atom_type_scat_dispersion_imag
_atom_type_scat_source
C C 0.0181 0.0091 'International Tables Vol C Tables 4.2.6.8 and 6.1.1.4'
H H 0.0000 0.0000 'International Tables Vol C Tables 4.2.6.8 and 6.1.1.4'
N N 0.0311 0.0180 'International Tables Vol C Tables 4.2.6.8 and 6.1.1.4'
O O 0.0492 0.0322 'International Tables Vol C Tables 4.2.6.8 and 6.1.1.4'

loop_
_geom_angle_atom_site_label_1
_geom_angle_atom_site_label_2
_geom_angle_atom_site_label_3
_geom_angle_site_symmetry_1
_geom_angle_site_symmetry_3
_geom_angle
_geom_angle_publ_flag
C13 O3 H3A . . 109.5 ?
C16 N1 C9 . . 110.95(9) ?
C16 N1 C19 . . 124.27(10) ?
C9 N1 C19 . . 124.78(10) ?
C2 C1 H4 . . 109.5 ?
C2 C1 H1 . . 109.5 ?
H4 C1 H1 . . 109.5 ?
C2 C1 H3 . . 109.5 ?
H4 C1 H3 . . 109.5 ?
H1 C1 H3 . . 109.5 ?
C31 C2 C12 . . 107.06(9) ?
C31 C2 C3 . . 111.54(9) ?
C12 C2 C3 . . 110.03(9) ?
C31 C2 C1 . . 107.04(9) ?
C12 C2 C1 . . 110.28(9) ?
C3 C2 C1 . . 110.79(9) ?
C4 C3 C13 . . 117.55(9) ?
C4 C3 C2 . . 120.75(9) ?
C13 C3 C2 . . 121.69(9) ?
C5 C4 C3 . . 121.55(10) ?
C5 C4 H19 . . 119.2 ?
C3 C4 H19 . . 119.2 ?
C15 C5 C4 . . 119.42(10) ?
C15 C5 C6 . . 120.95(9) ?
C4 C5 C6 . . 119.59(9) ?
C7 C6 C5 . . 123.43(10) ?
C7 C6 C20 . . 123.45(9) ?
C5 C6 C20 . . 113.10(9) ?
C6 C7 C8 . . 131.61(10) ?
C6 C7 C16 . . 122.62(10) ?
C8 C7 C16 . . 105.73(9) ?
C18 C8 C9 . . 119.14(10) ?
C18 C8 C7 . . 134.07(10) ?
C9 C8 C7 . . 106.79(10) ?
C10 C9 C8 . . 122.44(11) ?
C10 C9 N1 . . 127.92(11) ?
C8 C9 N1 . . 109.64(10) ?
C9 C10 C11 . . 117.60(12) ?
C9 C10 H8 . . 121.2 ?
C11 C10 H8 . . 121.2 ?
C17 C11 C10 . . 121.01(11) ?
C17 C11 H2 . . 119.5 ?
C10 C11 H2 . . 119.5 ?
C2 C12 H7 . . 109.5 ?
C2 C12 H6 . . 109.5 ?
H7 C12 H6 . . 109.5 ?
C2 C12 H5 . . 109.5 ?
H7 C12 H5 . . 109.5 ?
H6 C12 H5 . . 109.5 ?
O3 C13 C3 . . 117.92(9) ?
O3 C13 C14 . . 119.77(9) ?
C3 C13 C14 . . 122.11(10) ?
C15 C14 C13 . . 117.32(10) ?
C15 C14 C27 . . 120.52(9) ?
C13 C14 C27 . . 122.05(10) ?
C5 C15 C14 . . 121.75(10) ?
C5 C15 H20 . . 119.1 ?
C14 C15 H20 . . 119.1 ?
O1 C16 N1 . . 125.23(10) ?
O1 C16 C7 . . 127.88(10) ?
N1 C16 C7 . . 106.89(9) ?
C11 C17 C18 . . 120.99(12) ?
C11 C17 H9 . . 119.5 ?
C18 C17 H9 . . 119.5 ?
C8 C18 C17 . . 118.81(11) ?
C8 C18 H10 . . 120.6 ?
C17 C18 H10 . . 120.6 ?
N1 C19 H13 . . 109.5 ?
N1 C19 H11 . . 109.5 ?
H13 C19 H11 . . 109.5 ?
N1 C19 H12 . . 109.5 ?
H13 C19 H12 . . 109.5 ?
H11 C19 H12 . . 109.5 ?
O2 C20 C21 . . 123.11(10) ?
O2 C20 C6 . . 119.54(10) ?
C21 C20 C6 . . 116.84(9) ?
C22 C21 C26 . . 119.63(10) ?
C22 C21 C20 . . 121.15(10) ?
C26 C21 C20 . . 119.15(10) ?
C23 C22 C21 . . 120.19(10) ?
C23 C22 H14 . . 119.9 ?
C21 C22 H14 . . 119.9 ?
C24 C23 C22 . . 119.82(11) ?
C24 C23 H18 . . 120.1 ?
C22 C23 H18 . . 120.1 ?
C23 C24 C25 . . 120.32(11) ?
C23 C24 H15 . . 119.8 ?
C25 C24 H15 . . 119.8 ?
C24 C25 C26 . . 120.02(11) ?
C24 C25 H16 . . 120.0 ?
C26 C25 H16 . . 120.0 ?
C25 C26 C21 . . 119.98(11) ?
C25 C26 H17 . . 120.0 ?
C21 C26 H17 . . 120.0 ?
C29 C27 C30 . . 106.79(10) ?
C29 C27 C28 . . 110.46(11) ?
C30 C27 C28 . . 107.09(10) ?
C29 C27 C14 . . 111.94(10) ?
C30 C27 C14 . . 111.70(9) ?
C28 C27 C14 . . 108.75(9) ?
C27 C28 H22 . . 109.5 ?
C27 C28 H23 . . 109.5 ?
H22 C28 H23 . . 109.5 ?
C27 C28 H21 . . 109.5 ?
H22 C28 H21 . . 109.5 ?
H23 C28 H21 . . 109.5 ?
C27 C29 H24 . . 109.5 ?
C27 C29 H25 . . 109.5 ?
H24 C29 H25 . . 109.5 ?
C27 C29 H26 . . 109.5 ?
H24 C29 H26 . . 109.5 ?
H25 C29 H26 . . 109.5 ?
C27 C30 H27 . . 109.5 ?
C27 C30 H29 . . 109.5 ?
H27 C30 H29 . . 109.5 ?
C27 C30 H28 . . 109.5 ?
H27 C30 H28 . . 109.5 ?
H29 C30 H28 . . 109.5 ?
C2 C31 H30 . . 109.5 ?
C2 C31 H31 . . 109.5 ?
H30 C31 H31 . . 109.5 ?
C2 C31 H32 . . 109.5 ?
H30 C31 H32 . . 109.5 ?
H31 C31 H32 . . 109.5 ?

loop_
_geom_bond_atom_site_label_1
_geom_bond_atom_site_label_2
_geom_bond_site_symmetry_2
_geom_bond_distance
_geom_bond_publ_flag
O1 C16 . 1.2257(14) ?
O2 C20 . 1.2145(14) ?
O3 C13 . 1.3742(13) ?
O3 H3A . 0.869(17) ?
N1 C16 . 1.3644(14) ?
N1 C9 . 1.4063(15) ?
N1 C19 . 1.4484(15) ?
C1 C2 . 1.5409(15) ?
C1 H4 . 0.98 ?
C1 H1 . 0.98 ?
C1 H3 . 0.98 ?
C2 C31 . 1.5350(15) ?
C2 C12 . 1.5356(16) ?
C2 C3 . 1.5389(14) ?
C3 C4 . 1.3946(15) ?
C3 C13 . 1.4116(15) ?
C4 C5 . 1.3916(15) ?
C4 H19 . 0.95 ?
C5 C15 . 1.3906(15) ?
C5 C6 . 1.4890(14) ?
C6 C7 . 1.3411(15) ?
C6 C20 . 1.5192(14) ?
C7 C8 . 1.4692(15) ?
C7 C16 . 1.4983(15) ?
C8 C18 . 1.3899(16) ?
C8 C9 . 1.4024(16) ?
C9 C10 . 1.3834(16) ?
C10 C11 . 1.392(2) ?
C10 H8 . 0.95 ?
C11 C17 . 1.385(2) ?
C11 H2 . 0.95 ?
C12 H7 . 0.98 ?
C12 H6 . 0.98 ?
C12 H5 . 0.98 ?
C13 C14 . 1.4129(15) ?
C14 C15 . 1.3946(15) ?
C14 C27 . 1.5417(15) ?
C15 H20 . 0.95 ?
C17 C18 . 1.3977(17) ?
C17 H9 . 0.95 ?
C18 H10 . 0.95 ?
C19 H13 . 0.98 ?
C19 H11 . 0.98 ?
C19 H12 . 0.98 ?
C20 C21 . 1.4929(15) ?
C21 C22 . 1.3907(16) ?
C21 C26 . 1.3965(15) ?
C22 C23 . 1.3903(16) ?
C22 H14 . 0.95 ?
C23 C24 . 1.3855(17) ?
C23 H18 . 0.95 ?
C24 C25 . 1.3869(18) ?
C24 H15 . 0.95 ?
C25 C26 . 1.3870(17) ?
C25 H16 . 0.95 ?
C26 H17 . 0.95 ?
C27 C29 . 1.5322(17) ?
C27 C30 . 1.5335(16) ?
C27 C28 . 1.5406(18) ?
C28 H22 . 0.98 ?
C28 H23 . 0.98 ?
C28 H21 . 0.98 ?
C29 H24 . 0.98 ?
C29 H25 . 0.98 ?
C29 H26 . 0.98 ?
C30 H27 . 0.98 ?
C30 H29 . 0.98 ?
C30 H28 . 0.98 ?
C31 H30 . 0.98 ?
C31 H31 . 0.98 ?
C31 H32 . 0.98 ?

loop_
_geom_hbond_atom_site_label_D
_geom_hbond_atom_site_label_H
_geom_hbond_atom_site_label_A
_geom_hbond_site_symmetry_A
_geom_hbond_distance_DH
_geom_hbond_distance_HA
_geom_hbond_distance_DA
_geom_hbond_angle_DHA
_geom_hbond_publ_flag
O3 H3A O1 1_465 0.87 1.89 2.7454(12) 167.4 ?

loop_
_geom_torsion_atom_site_label_1
_geom_torsion_atom_site_label_2
_geom_torsion_atom_site_label_3
_geom_torsion_atom_site_label_4
_geom_torsion_site_symmetry_1
_geom_torsion_site_symmetry_2
_geom_torsion_site_symmetry_3
_geom_torsion_site_symmetry_4
_geom_torsion
_geom_torsion_publ_flag
C31 C2 C3 C4 . . . . 0.00(14) ?
C12 C2 C3 C4 . . . . -118.65(11) ?
C1 C2 C3 C4 . . . . 119.14(11) ?
C31 C2 C3 C13 . . . . 178.66(10) ?
C12 C2 C3 C13 . . . . 60.01(13) ?
C1 C2 C3 C13 . . . . -62.20(13) ?
C13 C3 C4 C5 . . . . 2.99(15) ?
C2 C3 C4 C5 . . . . -178.29(9) ?
C3 C4 C5 C15 . . . . -4.46(16) ?
C3 C4 C5 C6 . . . . 177.65(9) ?
C15 C5 C6 C7 . . . . 69.17(14) ?
C4 C5 C6 C7 . . . . -112.97(12) ?
C15 C5 C6 C20 . . . . -112.49(11) ?
C4 C5 C6 C20 . . . . 65.37(12) ?
C5 C6 C7 C8 . . . . 2.70(18) ?
C20 C6 C7 C8 . . . . -175.47(10) ?
C5 C6 C7 C16 . . . . -179.61(9) ?
C20 C6 C7 C16 . . . . 2.23(16) ?
C6 C7 C8 C18 . . . . -1.6(2) ?
C16 C7 C8 C18 . . . . -179.56(12) ?
C6 C7 C8 C9 . . . . 177.93(11) ?
C16 C7 C8 C9 . . . . -0.06(11) ?
C18 C8 C9 C10 . . . . -0.44(16) ?
C7 C8 C9 C10 . . . . 179.97(10) ?
C18 C8 C9 N1 . . . . 179.48(9) ?
C7 C8 C9 N1 . . . . -0.12(12) ?
C16 N1 C9 C10 . . . . -179.83(11) ?
C19 N1 C9 C10 . . . . 0.66(18) ?
C16 N1 C9 C8 . . . . 0.27(12) ?
C19 N1 C9 C8 . . . . -179.25(10) ?
C8 C9 C10 C11 . . . . 0.44(17) ?
N1 C9 C10 C11 . . . . -179.46(11) ?
C9 C10 C11 C17 . . . . -0.22(18) ?
C4 C3 C13 O3 . . . . 177.04(9) ?
C2 C3 C13 O3 . . . . -1.66(15) ?
C4 C3 C13 C14 . . . . 2.14(15) ?
C2 C3 C13 C14 . . . . -176.56(9) ?
O3 C13 C14 C15 . . . . 179.59(9) ?
C3 C13 C14 C15 . . . . -5.60(15) ?
O3 C13 C14 C27 . . . . -4.22(15) ?
C3 C13 C14 C27 . . . . 170.59(10) ?
C4 C5 C15 C14 . . . . 0.74(16) ?
C6 C5 C15 C14 . . . . 178.61(10) ?
C13 C14 C15 C5 . . . . 4.12(15) ?
C27 C14 C15 C5 . . . . -172.13(10) ?
C9 N1 C16 O1 . . . . 179.60(10) ?
C19 N1 C16 O1 . . . . -0.88(18) ?
C9 N1 C16 C7 . . . . -0.29(12) ?
C19 N1 C16 C7 . . . . 179.23(10) ?
C6 C7 C16 O1 . . . . 2.11(17) ?
C8 C7 C16 O1 . . . . -179.68(10) ?
C6 C7 C16 N1 . . . . -178.00(10) ?
C8 C7 C16 N1 . . . . 0.21(11) ?
C10 C11 C17 C18 . . . . -0.01(19) ?
C9 C8 C18 C17 . . . . 0.19(16) ?
C7 C8 C18 C17 . . . . 179.65(11) ?
C11 C17 C18 C8 . . . . 0.02(17) ?
C7 C6 C20 O2 . . . . 91.92(13) ?
C5 C6 C20 O2 . . . . -86.42(12) ?
C7 C6 C20 C21 . . . . -96.06(12) ?
C5 C6 C20 C21 . . . . 85.60(11) ?
O2 C20 C21 C22 . . . . -175.42(10) ?
C6 C20 C21 C22 . . . . 12.88(15) ?
O2 C20 C21 C26 . . . . 7.67(16) ?
C6 C20 C21 C26 . . . . -164.03(10) ?
C26 C21 C22 C23 . . . . 1.25(16) ?
C20 C21 C22 C23 . . . . -175.64(10) ?
C21 C22 C23 C24 . . . . 0.51(18) ?
C22 C23 C24 C25 . . . . -1.76(18) ?
C23 C24 C25 C26 . . . . 1.23(18) ?
C24 C25 C26 C21 . . . . 0.55(17) ?
C22 C21 C26 C25 . . . . -1.78(16) ?
C20 C21 C26 C25 . . . . 175.17(10) ?
C15 C14 C27 C29 . . . . -118.24(12) ?
C13 C14 C27 C29 . . . . 65.68(14) ?
C15 C14 C27 C30 . . . . 1.46(15) ?
C13 C14 C27 C30 . . . . -174.62(10) ?
C15 C14 C27 C28 . . . . 119.43(11) ?
C13 C14 C27 C28 . . . . -56.64(14) ?
